data_4345951
loop_
_publ_author_name
'Reger, Daniel L.'
'Pascui, Andrea E.'
'Foley, Elizabeth A.'
'Smith, Mark D.'
'Jezierska, Julia'
'Wojciechowska, Agnieszka'
'Stoian, Sebastian A.'
'Ozarowski, Andrew'

_publ_section_title
;
 Dinuclear Metallacycles with Single M-X-M Bridges (X = Cl(-), Br(-); M =
 Fe(II), Co(II), Ni(II), Cu(II), Zn(II), Cd(II)): Strong Antiferromagnetic
 Superexchange Interactions.
;
_journal_name_full 'Inorganic chemistry'
_journal_paper_doi 10.1021/acs.inorgchem.6b02933
_journal_year 2017
_chemical_formula_moiety 'C40 H36 Cl Cu2 N16, 2(C2 H3 N), 3(Cl O4)'
_chemical_formula_sum 'C44 H42 Cl4 Cu2 N18 O12'
_chemical_formula_weight 1283.84
_chemical_name_systematic
; 
 ? 
;
_space_group_IT_number 2
_symmetry_cell_setting triclinic
_symmetry_space_group_name_Hall '-P 1'
_symmetry_space_group_name_H-M 'P -1'
_atom_sites_solution_hydrogens geom
_atom_sites_solution_primary direct
_atom_sites_solution_secondary difmap
_audit_creation_method SHELXL-97
_cell_angle_alpha 99.5320(10)
_cell_angle_beta 91.3820(10)
_cell_angle_gamma 111.3240(10)
_cell_formula_units_Z 2
_cell_length_a 10.2560(4)
_cell_length_b 12.8684(6)
_cell_length_c 21.3259(9)
_cell_measurement_reflns_used 5552
_cell_measurement_temperature 150(2)
_cell_measurement_theta_max 26.366
_cell_measurement_theta_min 2.347
_cell_volume 2574.75(19)
_computing_cell_refinement 'SAINT-Plus Version 6.45 (Bruker, 2001)'
_computing_data_collection 'SMART Version 5.625 (Bruker, 2001)'
_computing_data_reduction 'SAINT-Plus Version 6.45 (Bruker, 2001)'
_computing_molecular_graphics various
_computing_publication_material 'SHELXTL Version 6.14 (Bruker, 2000)'
_computing_structure_refinement 'SHELXL-97 (Sheldrick, 1997)'
_computing_structure_solution 'SHELXS-97 (Sheldrick, 1990)'
_diffrn_ambient_temperature 150(2)
_diffrn_measured_fraction_theta_full 0.999
_diffrn_measured_fraction_theta_max 0.999
_diffrn_measurement_device_type 'Bruker SMART APEX CCD diffractometer'
_diffrn_measurement_method 'omega scans'
_diffrn_radiation_monochromator graphite
_diffrn_radiation_source 'fine-focus sealed tube'
_diffrn_radiation_type MoK\a
_diffrn_radiation_wavelength 0.71073
_diffrn_reflns_av_R_equivalents 0.0456
_diffrn_reflns_av_sigmaI/netI 0.0427
_diffrn_reflns_limit_h_max 12
_diffrn_reflns_limit_h_min -12
_diffrn_reflns_limit_k_max 16
_diffrn_reflns_limit_k_min -16
_diffrn_reflns_limit_l_max 26
_diffrn_reflns_limit_l_min -26
_diffrn_reflns_number 41407
_diffrn_reflns_theta_full 26.40
_diffrn_reflns_theta_max 26.40
_diffrn_reflns_theta_min 1.73
_exptl_absorpt_coefficient_mu 1.114
_exptl_absorpt_correction_T_max 1.0000
_exptl_absorpt_correction_T_min 0.9070
_exptl_absorpt_correction_type multi-scan
_exptl_absorpt_process_details 'SADABS Version 2.05 (Bruker, 2001)'
_exptl_crystal_colour green
_exptl_crystal_density_diffrn 1.656
_exptl_crystal_density_method 'not measured'
_exptl_crystal_description 'plate, parallelogram'
_exptl_crystal_F_000 1308
_exptl_crystal_size_max 0.30
_exptl_crystal_size_mid 0.12
_exptl_crystal_size_min 0.06
_refine_diff_density_max 0.555
_refine_diff_density_min -0.313
_refine_diff_density_rms 0.076
_refine_ls_extinction_method none
_refine_ls_goodness_of_fit_ref 1.026
_refine_ls_hydrogen_treatment constr
_refine_ls_matrix_type full
_refine_ls_number_parameters 726
_refine_ls_number_reflns 10531
_refine_ls_number_restraints 0
_refine_ls_restrained_S_all 1.026
_refine_ls_R_factor_all 0.0513
_refine_ls_R_factor_gt 0.0389
_refine_ls_shift/su_max 0.001
_refine_ls_shift/su_mean 0.000
_refine_ls_structure_factor_coef Fsqd
_refine_ls_weighting_details 'calc w=1/[\s^2^(Fo^2^)+(0.0515P)^2^+1.0597P] where P=(Fo^2^+2Fc^2^)/3'
_refine_ls_weighting_scheme calc
_refine_ls_wR_factor_gt 0.0934
_refine_ls_wR_factor_ref 0.1005
_reflns_number_gt 8600
_reflns_number_total 10531
_reflns_threshold_expression >2sigma(I)
_cod_data_source_file ic6b02933_si_001.cif
_cod_data_source_block 9_2ACN_ef343a1s
_cod_depositor_comments
;
The following automatic conversions were performed:

'_symmetry_cell_setting' value 'Triclinic' changed to 'triclinic'
according to
/home/data/users/saulius/crontab/automatic-downloads/rss-feeds/ACS/lib/dictionaries/cif_core.dic
dictionary named 'cif_core.dic' version 2.4.2 from 2011-04-26.

Automatic conversion script
Id: cif_fix_values 4973 2017-02-22 13:04:09Z antanas 
;
_cod_database_code 4345951

loop_
_symmetry_equiv_pos_as_xyz
'x, y, z'
'-x, -y, -z'

loop_
_atom_site_label
_atom_site_type_symbol
_atom_site_fract_x
_atom_site_fract_y
_atom_site_fract_z
_atom_site_U_iso_or_equiv
_atom_site_adp_type
_atom_site_occupancy
_atom_site_symmetry_multiplicity
_atom_site_calc_flag
_atom_site_refinement_flags
Cu1 Cu 0.38062(3) 0.31557(3) 0.441041(16) 0.02205(9) Uani 1 1 d .
Cl1 Cl 0.5000 0.5000 0.5000 0.0340(2) Uani 1 2 d S
C11 C -0.0508(3) 0.1777(2) 0.38427(13) 0.0262(6) Uani 1 1 d .
H11 H -0.1296 0.1824 0.3624 0.031 Uiso 1 1 calc R
C12 C -0.0456(3) 0.0850(2) 0.40505(15) 0.0327(7) Uani 1 1 d .
H12 H -0.1189 0.0124 0.4004 0.039 Uiso 1 1 calc R
C13 C 0.0901(3) 0.1185(2) 0.43474(13) 0.0261(6) Uani 1 1 d .
H13 H 0.1244 0.0708 0.4540 0.031 Uiso 1 1 calc R
C21 C 0.2598(3) 0.4696(3) 0.30887(13) 0.0284(6) Uani 1 1 d .
H21 H 0.1937 0.4957 0.2916 0.034 Uiso 1 1 calc R
C22 C 0.3940(3) 0.4909(3) 0.29253(14) 0.0350(7) Uani 1 1 d .
H22 H 0.4396 0.5342 0.2619 0.042 Uiso 1 1 calc R
C23 C 0.4498(3) 0.4360(3) 0.33022(14) 0.0317(7) Uani 1 1 d .
H23 H 0.5419 0.4352 0.3289 0.038 Uiso 1 1 calc R
C31 C 0.4195(3) 0.9097(2) 0.62413(15) 0.0308(7) Uani 1 1 d .
H31 H 0.3610 0.9489 0.6148 0.037 Uiso 1 1 calc R
C32 C 0.4920(3) 0.9248(2) 0.68114(16) 0.0373(7) Uani 1 1 d .
H32 H 0.4949 0.9759 0.7193 0.045 Uiso 1 1 calc R
C33 C 0.5611(3) 0.8489(2) 0.67160(14) 0.0308(6) Uani 1 1 d .
H33 H 0.6214 0.8408 0.7034 0.037 Uiso 1 1 calc R
C41 C 0.4909(3) 0.8187(2) 0.41861(14) 0.0306(7) Uani 1 1 d .
H41 H 0.4280 0.8480 0.4015 0.037 Uiso 1 1 calc R
C42 C 0.6047(3) 0.8053(2) 0.39046(15) 0.0315(7) Uani 1 1 d .
H42 H 0.6360 0.8231 0.3506 0.038 Uiso 1 1 calc R
C43 C 0.6641(3) 0.7600(2) 0.43302(13) 0.0264(6) Uani 1 1 d .
H43 H 0.7452 0.7418 0.4266 0.032 Uiso 1 1 calc R
C111 C 0.1212(2) 0.3791(2) 0.39377(12) 0.0204(5) Uani 1 1 d .
H111 H 0.0415 0.3892 0.3710 0.024 Uiso 1 1 calc R
C112 C 0.1589(2) 0.4603(2) 0.45740(12) 0.0183(5) Uani 1 1 d .
C113 C 0.1090(2) 0.4231(2) 0.51305(13) 0.0213(5) Uani 1 1 d .
H113 H 0.0490 0.3463 0.5114 0.026 Uiso 1 1 calc R
C114 C 0.1472(2) 0.4984(2) 0.57077(13) 0.0234(6) Uani 1 1 d .
H114 H 0.1138 0.4729 0.6088 0.028 Uiso 1 1 calc R
C115 C 0.2342(2) 0.6112(2) 0.57357(13) 0.0221(5) Uani 1 1 d .
H115 H 0.2606 0.6623 0.6134 0.026 Uiso 1 1 calc R
C116 C 0.2826(2) 0.6494(2) 0.51807(13) 0.0201(5) Uani 1 1 d .
C117 C 0.2433(2) 0.5738(2) 0.46034(12) 0.0194(5) Uani 1 1 d .
H117 H 0.2745 0.5999 0.4222 0.023 Uiso 1 1 calc R
C118 C 0.3782(2) 0.7727(2) 0.51966(13) 0.0222(6) Uani 1 1 d .
H118 H 0.3181 0.8134 0.5069 0.027 Uiso 1 1 calc R
N11 N 0.1645(2) 0.22624(18) 0.43232(11) 0.0218(5) Uani 1 1 d .
N12 N 0.0761(2) 0.26169(18) 0.40036(10) 0.0199(4) Uani 1 1 d .
N21 N 0.3565(2) 0.38489(19) 0.36834(11) 0.0240(5) Uani 1 1 d .
N22 N 0.2389(2) 0.40485(18) 0.35385(10) 0.0209(5) Uani 1 1 d .
N31 N 0.5321(2) 0.78934(19) 0.61246(11) 0.0255(5) Uani 1 1 d .
N32 N 0.4451(2) 0.82920(18) 0.58307(11) 0.0244(5) Uani 1 1 d .
N41 N 0.5914(2) 0.74573(18) 0.48389(11) 0.0232(5) Uani 1 1 d .
N42 N 0.4848(2) 0.78280(18) 0.47452(11) 0.0230(5) Uani 1 1 d .
Cu2 Cu 0.53944(3) 0.59517(2) 0.108169(15) 0.01886(9) Uani 1 1 d .
Cl2 Cl 0.5000 0.5000 0.0000 0.0288(2) Uani 1 2 d S
C51 C 0.2127(3) 0.6359(2) 0.21338(13) 0.0259(6) Uani 1 1 d .
H51 H 0.1209 0.6039 0.2265 0.031 Uiso 1 1 calc R
C52 C 0.3098(3) 0.7417(2) 0.23691(13) 0.0291(6) Uani 1 1 d .
H52 H 0.3004 0.7976 0.2697 0.035 Uiso 1 1 calc R
C53 C 0.4258(3) 0.7500(2) 0.20232(13) 0.0259(6) Uani 1 1 d .
H53 H 0.5105 0.8151 0.2082 0.031 Uiso 1 1 calc R
C61 C 0.2565(3) 0.3014(2) 0.15123(14) 0.0317(7) Uani 1 1 d .
H61 H 0.1631 0.2544 0.1566 0.038 Uiso 1 1 calc R
C62 C 0.3724(3) 0.2727(2) 0.15382(15) 0.0355(7) Uani 1 1 d .
H62 H 0.3763 0.2032 0.1616 0.043 Uiso 1 1 calc R
C63 C 0.4826(3) 0.3667(2) 0.14263(13) 0.0275(6) Uani 1 1 d .
H63 H 0.5774 0.3720 0.1418 0.033 Uiso 1 1 calc R
C71 C 0.0608(3) 0.2555(2) -0.21324(13) 0.0259(6) Uani 1 1 d .
H71 H -0.0344 0.2050 -0.2163 0.031 Uiso 1 1 calc R
C72 C 0.1281(3) 0.3077(3) -0.26033(14) 0.0321(7) Uani 1 1 d .
H72 H 0.0903 0.3007 -0.3026 0.038 Uiso 1 1 calc R
C73 C 0.2640(3) 0.3737(2) -0.23320(14) 0.0298(6) Uani 1 1 d .
H73 H 0.3352 0.4205 -0.2550 0.036 Uiso 1 1 calc R
C81 C 0.1897(3) 0.1251(2) -0.04716(13) 0.0273(6) Uani 1 1 d .
H81 H 0.0976 0.0781 -0.0400 0.033 Uiso 1 1 calc R
C82 C 0.3127(3) 0.1152(2) -0.02830(14) 0.0310(6) Uani 1 1 d .
H82 H 0.3233 0.0607 -0.0056 0.037 Uiso 1 1 calc R
C83 C 0.4184(3) 0.2017(2) -0.04929(13) 0.0266(6) Uani 1 1 d .
H83 H 0.5158 0.2154 -0.0434 0.032 Uiso 1 1 calc R
C121 C 0.2107(2) 0.4729(2) 0.12861(13) 0.0224(6) Uani 1 1 d .
H121 H 0.1162 0.4336 0.1430 0.027 Uiso 1 1 calc R
C122 C 0.1892(2) 0.4753(2) 0.05824(12) 0.0207(5) Uani 1 1 d .
C123 C 0.1884(2) 0.5722(2) 0.03802(13) 0.0233(6) Uani 1 1 d .
H123 H 0.2032 0.6396 0.0682 0.028 Uiso 1 1 calc R
C124 C 0.1657(2) 0.5695(2) -0.02660(13) 0.0249(6) Uani 1 1 d .
H124 H 0.1631 0.6351 -0.0407 0.030 Uiso 1 1 calc R
C125 C 0.1466(2) 0.4727(2) -0.07083(13) 0.0225(6) Uani 1 1 d .
H125 H 0.1323 0.4722 -0.1151 0.027 Uiso 1 1 calc R
C126 C 0.1484(2) 0.3763(2) -0.05061(12) 0.0197(5) Uani 1 1 d .
C127 C 0.1671(2) 0.3771(2) 0.01424(12) 0.0199(5) Uani 1 1 d .
H127 H 0.1647 0.3102 0.0284 0.024 Uiso 1 1 calc R
C128 C 0.1308(2) 0.2682(2) -0.09746(13) 0.0214(5) Uani 1 1 d .
H128 H 0.0316 0.2142 -0.0983 0.026 Uiso 1 1 calc R
N51 N 0.4031(2) 0.65572(18) 0.16019(10) 0.0213(5) Uani 1 1 d .
N52 N 0.2708(2) 0.58494(18) 0.16811(10) 0.0213(5) Uani 1 1 d .
N61 N 0.4386(2) 0.44858(18) 0.13316(10) 0.0215(5) Uani 1 1 d .
N62 N 0.2979(2) 0.40773(18) 0.13980(10) 0.0233(5) Uani 1 1 d .
N71 N 0.2821(2) 0.36315(18) -0.17329(11) 0.0234(5) Uani 1 1 d .
N72 N 0.15484(19) 0.28897(18) -0.16144(10) 0.0209(5) Uani 1 1 d .
N81 N 0.3650(2) 0.26278(17) -0.07889(10) 0.0209(5) Uani 1 1 d .
N82 N 0.2232(2) 0.21371(17) -0.07770(10) 0.0213(5) Uani 1 1 d .
Cl11 Cl 0.13771(6) 0.85225(6) 0.40317(3) 0.02721(15) Uani 1 1 d .
O11 O 0.1495(2) 0.74326(18) 0.39429(13) 0.0529(7) Uani 1 1 d .
O12 O 0.2396(2) 0.92860(18) 0.45449(11) 0.0426(6) Uani 1 1 d .
O13 O -0.00055(19) 0.84157(19) 0.41903(11) 0.0409(5) Uani 1 1 d .
O14 O 0.1651(2) 0.89710(19) 0.34582(11) 0.0454(6) Uani 1 1 d .
Cl21 Cl 0.86055(6) 0.37706(6) 0.24769(3) 0.02824(15) Uani 1 1 d .
O21 O 0.7188(2) 0.3630(2) 0.25953(12) 0.0555(7) Uani 1 1 d .
O22 O 0.8891(3) 0.2810(2) 0.25963(13) 0.0582(7) Uani 1 1 d .
O23 O 0.8818(2) 0.39144(18) 0.18320(10) 0.0407(5) Uani 1 1 d .
O24 O 0.95552(19) 0.47699(18) 0.29004(10) 0.0353(5) Uani 1 1 d .
Cl31 Cl 0.26603(6) 0.93465(5) 0.11237(3) 0.02667(15) Uani 1 1 d .
O31 O 0.1979(2) 0.81981(17) 0.12057(11) 0.0406(5) Uani 1 1 d .
O32 O 0.3478(3) 1.0023(2) 0.16958(13) 0.0626(7) Uani 1 1 d .
O33 O 0.1606(2) 0.97736(18) 0.09570(11) 0.0392(5) Uani 1 1 d .
O34 O 0.3567(2) 0.9369(2) 0.06191(12) 0.0561(7) Uani 1 1 d .
N91 N 0.7531(3) -0.0496(3) 0.24755(19) 0.0706(11) Uani 1 1 d .
C91 C 0.8669(4) -0.0055(3) 0.24076(17) 0.0475(9) Uani 1 1 d .
C92 C 1.0168(4) 0.0525(3) 0.2351(2) 0.0648(12) Uani 1 1 d .
H92A H 1.0423 0.1347 0.2476 0.097 Uiso 1 1 calc R
H92B H 1.0369 0.0344 0.1909 0.097 Uiso 1 1 calc R
H92C H 1.0716 0.0273 0.2632 0.097 Uiso 1 1 calc R
N92 N 0.9314(3) 0.1728(3) 0.08679(18) 0.0641(10) Uani 1 1 d .
C93 C 0.8199(3) 0.1562(3) 0.0982(2) 0.0501(9) Uani 1 1 d .
C94 C 0.6749(4) 0.1342(4) 0.1131(2) 0.0791(15) Uani 1 1 d .
H94A H 0.6202 0.1389 0.0761 0.119 Uiso 1 1 calc R
H94B H 0.6737 0.1908 0.1497 0.119 Uiso 1 1 calc R
H94C H 0.6335 0.0581 0.1234 0.119 Uiso 1 1 calc R

loop_
_atom_site_aniso_label
_atom_site_aniso_U_11
_atom_site_aniso_U_22
_atom_site_aniso_U_33
_atom_site_aniso_U_23
_atom_site_aniso_U_13
_atom_site_aniso_U_12
Cu1 0.01768(15) 0.02878(18) 0.02414(19) 0.00930(14) 0.00198(12) 0.01199(13)
Cl1 0.0285(4) 0.0259(5) 0.0475(7) -0.0013(4) -0.0130(4) 0.0144(4)
C11 0.0184(11) 0.0284(14) 0.0294(16) 0.0033(12) -0.0025(11) 0.0073(10)
C12 0.0259(13) 0.0248(14) 0.0420(19) 0.0056(13) -0.0039(12) 0.0040(11)
C13 0.0289(13) 0.0235(13) 0.0273(16) 0.0050(12) 0.0020(11) 0.0113(11)
C21 0.0242(12) 0.0454(17) 0.0217(15) 0.0140(13) 0.0025(11) 0.0167(12)
C22 0.0258(13) 0.060(2) 0.0231(16) 0.0211(15) 0.0062(12) 0.0148(13)
C23 0.0219(12) 0.0522(18) 0.0264(16) 0.0143(14) 0.0084(11) 0.0170(12)
C31 0.0222(12) 0.0183(13) 0.050(2) 0.0019(13) 0.0098(13) 0.0066(10)
C32 0.0324(15) 0.0286(15) 0.043(2) -0.0087(14) 0.0066(14) 0.0082(12)
C33 0.0265(13) 0.0327(15) 0.0286(16) -0.0026(13) -0.0010(12) 0.0094(12)
C41 0.0220(12) 0.0324(15) 0.0395(18) 0.0195(14) -0.0017(12) 0.0072(11)
C42 0.0242(13) 0.0354(16) 0.0315(17) 0.0135(13) 0.0021(12) 0.0040(11)
C43 0.0204(12) 0.0312(15) 0.0296(16) 0.0108(12) 0.0050(11) 0.0094(11)
C111 0.0156(11) 0.0270(13) 0.0235(14) 0.0107(11) 0.0041(10) 0.0110(10)
C112 0.0141(10) 0.0240(13) 0.0200(14) 0.0059(11) 0.0013(9) 0.0102(9)
C113 0.0154(11) 0.0198(12) 0.0305(15) 0.0079(11) 0.0039(10) 0.0071(9)
C114 0.0229(12) 0.0299(14) 0.0236(15) 0.0112(12) 0.0084(11) 0.0138(11)
C115 0.0202(11) 0.0265(13) 0.0232(14) 0.0041(11) 0.0033(10) 0.0131(10)
C116 0.0118(10) 0.0209(12) 0.0309(15) 0.0082(11) 0.0007(10) 0.0085(9)
C117 0.0152(10) 0.0267(13) 0.0220(14) 0.0117(11) 0.0030(10) 0.0112(10)
C118 0.0166(11) 0.0229(13) 0.0303(15) 0.0091(11) 0.0010(10) 0.0096(10)
N11 0.0194(10) 0.0233(11) 0.0244(12) 0.0055(9) -0.0002(9) 0.0098(9)
N12 0.0161(9) 0.0237(11) 0.0222(12) 0.0054(9) 0.0002(8) 0.0097(8)
N21 0.0187(10) 0.0334(12) 0.0243(12) 0.0071(10) 0.0022(9) 0.0141(9)
N22 0.0164(9) 0.0294(12) 0.0207(12) 0.0091(10) 0.0026(8) 0.0112(9)
N31 0.0207(10) 0.0283(12) 0.0288(13) 0.0030(10) -0.0009(9) 0.0118(9)
N32 0.0172(10) 0.0222(11) 0.0347(14) 0.0044(10) 0.0011(9) 0.0089(8)
N41 0.0170(9) 0.0266(11) 0.0301(13) 0.0100(10) 0.0010(9) 0.0108(9)
N42 0.0156(9) 0.0247(11) 0.0317(13) 0.0133(10) 0.0005(9) 0.0078(8)
Cu2 0.01624(14) 0.01947(16) 0.02133(18) 0.00540(13) 0.00218(12) 0.00650(11)
Cl2 0.0178(4) 0.0365(5) 0.0226(5) -0.0026(4) 0.0035(3) 0.0025(4)
C51 0.0274(13) 0.0412(16) 0.0187(14) 0.0117(12) 0.0072(11) 0.0212(12)
C52 0.0392(15) 0.0357(16) 0.0207(15) 0.0043(13) 0.0068(12) 0.0239(13)
C53 0.0275(13) 0.0237(14) 0.0273(15) 0.0028(12) -0.0001(11) 0.0116(11)
C61 0.0308(14) 0.0247(14) 0.0315(17) 0.0099(13) -0.0054(12) -0.0004(11)
C62 0.0431(16) 0.0240(14) 0.0375(18) 0.0103(13) -0.0060(14) 0.0089(13)
C63 0.0313(13) 0.0239(14) 0.0289(16) 0.0024(12) -0.0015(12) 0.0133(11)
C71 0.0198(12) 0.0285(14) 0.0266(15) 0.0001(12) -0.0056(11) 0.0082(10)
C72 0.0292(14) 0.0432(17) 0.0224(15) 0.0055(13) -0.0036(12) 0.0125(13)
C73 0.0227(12) 0.0410(17) 0.0266(16) 0.0137(13) 0.0046(11) 0.0097(12)
C81 0.0295(13) 0.0220(13) 0.0276(16) 0.0062(12) 0.0043(11) 0.0054(11)
C82 0.0369(15) 0.0247(14) 0.0336(17) 0.0110(13) 0.0024(13) 0.0120(12)
C83 0.0266(13) 0.0262(14) 0.0293(16) 0.0070(12) -0.0002(11) 0.0119(11)
C121 0.0149(11) 0.0264(13) 0.0246(15) 0.0066(11) 0.0019(10) 0.0056(10)
C122 0.0102(10) 0.0300(14) 0.0229(14) 0.0086(12) 0.0035(9) 0.0071(9)
C123 0.0179(11) 0.0275(14) 0.0269(15) 0.0046(12) 0.0020(10) 0.0113(10)
C124 0.0195(11) 0.0285(14) 0.0322(16) 0.0101(12) 0.0024(11) 0.0133(10)
C125 0.0153(11) 0.0319(14) 0.0219(14) 0.0083(12) 0.0009(10) 0.0094(10)
C126 0.0102(10) 0.0257(13) 0.0239(14) 0.0067(11) 0.0024(9) 0.0067(9)
C127 0.0118(10) 0.0230(13) 0.0259(14) 0.0085(11) 0.0018(10) 0.0059(9)
C128 0.0138(10) 0.0256(13) 0.0240(14) 0.0085(11) 0.0021(10) 0.0048(10)
N51 0.0165(9) 0.0238(11) 0.0236(12) 0.0040(10) 0.0032(8) 0.0075(8)
N52 0.0175(9) 0.0280(12) 0.0192(12) 0.0050(9) 0.0026(8) 0.0091(9)
N61 0.0181(10) 0.0226(11) 0.0241(12) 0.0065(9) 0.0015(9) 0.0072(8)
N62 0.0198(10) 0.0242(11) 0.0226(12) 0.0063(10) -0.0023(9) 0.0037(9)
N71 0.0157(9) 0.0287(12) 0.0248(13) 0.0077(10) 0.0018(9) 0.0059(9)
N72 0.0149(9) 0.0242(11) 0.0223(12) 0.0057(9) 0.0009(8) 0.0053(8)
N81 0.0174(9) 0.0214(11) 0.0241(12) 0.0054(9) 0.0016(8) 0.0068(8)
N82 0.0184(9) 0.0209(11) 0.0240(12) 0.0058(9) 0.0025(9) 0.0057(8)
Cl11 0.0214(3) 0.0282(3) 0.0347(4) 0.0076(3) 0.0016(3) 0.0118(2)
O11 0.0437(13) 0.0305(12) 0.085(2) 0.0047(12) -0.0090(12) 0.0182(10)
O12 0.0363(11) 0.0395(12) 0.0506(15) 0.0000(11) -0.0167(10) 0.0172(9)
O13 0.0240(10) 0.0544(14) 0.0460(14) 0.0104(11) 0.0107(9) 0.0156(9)
O14 0.0487(13) 0.0481(13) 0.0375(13) 0.0159(11) 0.0137(10) 0.0119(11)
Cl21 0.0265(3) 0.0347(4) 0.0241(4) 0.0105(3) -0.0003(3) 0.0101(3)
O21 0.0225(10) 0.0828(19) 0.0561(16) 0.0217(14) 0.0033(10) 0.0101(11)
O22 0.0794(18) 0.0429(14) 0.0591(17) 0.0155(13) -0.0132(14) 0.0294(13)
O23 0.0542(13) 0.0427(12) 0.0242(12) 0.0103(10) 0.0040(10) 0.0150(10)
O24 0.0299(10) 0.0429(12) 0.0296(12) -0.0006(10) -0.0008(8) 0.0129(9)
Cl31 0.0217(3) 0.0241(3) 0.0338(4) 0.0094(3) -0.0001(3) 0.0067(2)
O31 0.0315(10) 0.0258(10) 0.0643(16) 0.0160(11) 0.0020(10) 0.0071(9)
O32 0.0717(17) 0.0477(15) 0.0576(17) -0.0074(13) -0.0309(14) 0.0196(13)
O33 0.0313(10) 0.0385(12) 0.0558(15) 0.0141(11) 0.0032(10) 0.0200(9)
O34 0.0384(12) 0.0872(19) 0.0647(17) 0.0455(15) 0.0256(12) 0.0343(13)
N91 0.0440(18) 0.052(2) 0.100(3) -0.0061(19) -0.0091(18) 0.0094(16)
C91 0.056(2) 0.0374(18) 0.045(2) -0.0032(16) -0.0011(17) 0.0175(17)
C92 0.063(2) 0.053(2) 0.070(3) 0.006(2) 0.031(2) 0.0126(19)
N92 0.0337(16) 0.0460(18) 0.102(3) 0.0029(18) 0.0000(16) 0.0071(13)
C93 0.0306(16) 0.0294(17) 0.079(3) -0.0049(17) -0.0037(16) 0.0048(13)
C94 0.0290(17) 0.060(3) 0.121(4) -0.031(3) 0.006(2) 0.0054(17)

loop_
_atom_type_symbol
_atom_type_description
_atom_type_scat_dispersion_real
_atom_type_scat_dispersion_imag
_atom_type_scat_source
C C 0.0033 0.0016 'International Tables Vol C Tables 4.2.6.8 and 6.1.1.4'
H H 0.0000 0.0000 'International Tables Vol C Tables 4.2.6.8 and 6.1.1.4'
N N 0.0061 0.0033 'International Tables Vol C Tables 4.2.6.8 and 6.1.1.4'
O O 0.0106 0.0060 'International Tables Vol C Tables 4.2.6.8 and 6.1.1.4'
Cl Cl 0.1484 0.1585 'International Tables Vol C Tables 4.2.6.8 and 6.1.1.4'
Cu Cu 0.3201 1.2651 'International Tables Vol C Tables 4.2.6.8 and 6.1.1.4'

loop_
_geom_angle_atom_site_label_1
_geom_angle_atom_site_label_2
_geom_angle_atom_site_label_3
_geom_angle
_geom_angle_site_symmetry_1
_geom_angle_site_symmetry_3
N41 Cu1 N21 177.09(9) 2_666 .
N41 Cu1 N11 92.48(8) 2_666 .
N21 Cu1 N11 88.94(8) . .
N41 Cu1 N31 88.95(9) 2_666 2_666
N21 Cu1 N31 93.08(9) . 2_666
N11 Cu1 N31 106.75(8) . 2_666
N41 Cu1 Cl1 89.07(7) 2_666 .
N21 Cu1 Cl1 88.04(7) . .
N11 Cu1 Cl1 125.84(6) . .
N31 Cu1 Cl1 127.40(6) 2_666 .
N41 Cu1 Cu1 89.07(7) 2_666 2_666
N21 Cu1 Cu1 88.04(7) . 2_666
N11 Cu1 Cu1 125.84(6) . 2_666
N31 Cu1 Cu1 127.40(6) 2_666 2_666
Cl1 Cu1 Cu1 0.000(7) . 2_666
Cu1 Cl1 Cu1 180.0 2_666 .
N12 C11 C12 107.6(2) . .
N12 C11 H11 126.2 . .
C12 C11 H11 126.2 . .
C11 C12 C13 105.7(2) . .
C11 C12 H12 127.2 . .
C13 C12 H12 127.2 . .
N11 C13 C12 110.6(2) . .
N11 C13 H13 124.7 . .
C12 C13 H13 124.7 . .
N22 C21 C22 107.3(2) . .
N22 C21 H21 126.4 . .
C22 C21 H21 126.4 . .
C21 C22 C23 105.6(2) . .
C21 C22 H22 127.2 . .
C23 C22 H22 127.2 . .
N21 C23 C22 110.7(2) . .
N21 C23 H23 124.7 . .
C22 C23 H23 124.7 . .
N32 C31 C32 108.0(3) . .
N32 C31 H31 126.0 . .
C32 C31 H31 126.0 . .
C31 C32 C33 105.0(3) . .
C31 C32 H32 127.5 . .
C33 C32 H32 127.5 . .
N31 C33 C32 111.4(3) . .
N31 C33 H33 124.3 . .
C32 C33 H33 124.3 . .
N42 C41 C42 107.7(2) . .
N42 C41 H41 126.1 . .
C42 C41 H41 126.1 . .
C41 C42 C43 105.2(3) . .
C41 C42 H42 127.4 . .
C43 C42 H42 127.4 . .
N41 C43 C42 110.6(2) . .
N41 C43 H43 124.7 . .
C42 C43 H43 124.7 . .
N12 C111 N22 109.2(2) . .
N12 C111 C112 112.9(2) . .
N22 C111 C112 111.34(19) . .
N12 C111 H111 107.8 . .
N22 C111 H111 107.8 . .
C112 C111 H111 107.8 . .
C117 C112 C113 119.4(2) . .
C117 C112 C111 119.7(2) . .
C113 C112 C111 120.9(2) . .
C114 C113 C112 119.8(2) . .
C114 C113 H113 120.1 . .
C112 C113 H113 120.1 . .
C113 C114 C115 120.5(2) . .
C113 C114 H114 119.7 . .
C115 C114 H114 119.7 . .
C116 C115 C114 120.0(2) . .
C116 C115 H115 120.0 . .
C114 C115 H115 120.0 . .
C117 C116 C115 119.2(2) . .
C117 C116 C118 119.6(2) . .
C115 C116 C118 121.2(2) . .
C116 C117 C112 121.0(2) . .
C116 C117 H117 119.5 . .
C112 C117 H117 119.5 . .
N32 C118 N42 109.70(19) . .
N32 C118 C116 111.9(2) . .
N42 C118 C116 112.2(2) . .
N32 C118 H118 107.6 . .
N42 C118 H118 107.6 . .
C116 C118 H118 107.6 . .
C13 N11 N12 105.3(2) . .
C13 N11 Cu1 130.81(17) . .
N12 N11 Cu1 120.54(15) . .
C11 N12 N11 110.8(2) . .
C11 N12 C111 129.3(2) . .
N11 N12 C111 119.54(19) . .
C23 N21 N22 105.5(2) . .
C23 N21 Cu1 130.02(18) . .
N22 N21 Cu1 123.78(16) . .
C21 N22 N21 111.0(2) . .
C21 N22 C111 126.2(2) . .
N21 N22 C111 121.4(2) . .
C33 N31 N32 104.9(2) . .
C33 N31 Cu1 133.47(18) . 2_666
N32 N31 Cu1 120.29(17) . 2_666
C31 N32 N31 110.7(2) . .
C31 N32 C118 128.9(2) . .
N31 N32 C118 119.7(2) . .
C43 N41 N42 106.0(2) . .
C43 N41 Cu1 130.31(18) . 2_666
N42 N41 Cu1 123.73(17) . 2_666
C41 N42 N41 110.5(2) . .
C41 N42 C118 128.6(2) . .
N41 N42 C118 120.8(2) . .
N81 Cu2 N61 177.04(9) 2_665 .
N81 Cu2 N51 94.08(8) 2_665 .
N61 Cu2 N51 86.86(8) . .
N81 Cu2 N71 88.20(8) 2_665 2_665
N61 Cu2 N71 94.27(8) . 2_665
N51 Cu2 N71 104.73(8) . 2_665
N81 Cu2 Cl2 88.38(6) 2_665 .
N61 Cu2 Cl2 88.82(6) . .
N51 Cu2 Cl2 127.16(6) . .
N71 Cu2 Cl2 128.11(6) 2_665 .
N81 Cu2 Cu2 88.38(6) 2_665 2_665
N61 Cu2 Cu2 88.82(6) . 2_665
N51 Cu2 Cu2 127.16(6) . 2_665
N71 Cu2 Cu2 128.11(6) 2_665 2_665
Cl2 Cu2 Cu2 0.000(8) . 2_665
Cu2 Cl2 Cu2 180.000(18) 2_665 .
N52 C51 C52 107.5(2) . .
N52 C51 H51 126.2 . .
C52 C51 H51 126.2 . .
C51 C52 C53 105.0(2) . .
C51 C52 H52 127.5 . .
C53 C52 H52 127.5 . .
N51 C53 C52 111.6(2) . .
N51 C53 H53 124.2 . .
C52 C53 H53 124.2 . .
N62 C61 C62 108.0(2) . .
N62 C61 H61 126.0 . .
C62 C61 H61 126.0 . .
C61 C62 C63 105.1(3) . .
C61 C62 H62 127.5 . .
C63 C62 H62 127.5 . .
N61 C63 C62 111.1(2) . .
N61 C63 H63 124.4 . .
C62 C63 H63 124.4 . .
N72 C71 C72 107.2(2) . .
N72 C71 H71 126.4 . .
C72 C71 H71 126.4 . .
C71 C72 C73 105.2(3) . .
C71 C72 H72 127.4 . .
C73 C72 H72 127.4 . .
N71 C73 C72 111.8(2) . .
N71 C73 H73 124.1 . .
C72 C73 H73 124.1 . .
N82 C81 C82 107.4(2) . .
N82 C81 H81 126.3 . .
C82 C81 H81 126.3 . .
C81 C82 C83 105.4(2) . .
C81 C82 H82 127.3 . .
C83 C82 H82 127.3 . .
N81 C83 C82 110.9(2) . .
N81 C83 H83 124.6 . .
C82 C83 H83 124.6 . .
N52 C121 N62 109.21(19) . .
N52 C121 C122 113.2(2) . .
N62 C121 C122 111.9(2) . .
N52 C121 H121 107.4 . .
N62 C121 H121 107.4 . .
C122 C121 H121 107.4 . .
C127 C122 C123 120.3(2) . .
C127 C122 C121 118.4(2) . .
C123 C122 C121 121.3(2) . .
C124 C123 C122 119.2(3) . .
C124 C123 H123 120.4 . .
C122 C123 H123 120.4 . .
C125 C124 C123 120.8(3) . .
C125 C124 H124 119.6 . .
C123 C124 H124 119.6 . .
C124 C125 C126 119.9(3) . .
C124 C125 H125 120.0 . .
C126 C125 H125 120.0 . .
C125 C126 C127 119.7(2) . .
C125 C126 C128 122.0(2) . .
C127 C126 C128 118.3(2) . .
C122 C127 C126 120.1(2) . .
C122 C127 H127 120.0 . .
C126 C127 H127 120.0 . .
N72 C128 N82 109.6(2) . .
N72 C128 C126 111.9(2) . .
N82 C128 C126 111.7(2) . .
N72 C128 H128 107.8 . .
N82 C128 H128 107.8 . .
C126 C128 H128 107.8 . .
C53 N51 N52 104.8(2) . .
C53 N51 Cu2 131.95(17) . .
N52 N51 Cu2 121.33(16) . .
C51 N52 N51 111.1(2) . .
C51 N52 C121 129.2(2) . .
N51 N52 C121 119.7(2) . .
C63 N61 N62 105.6(2) . .
C63 N61 Cu2 130.58(18) . .
N62 N61 Cu2 123.68(16) . .
C61 N62 N61 110.2(2) . .
C61 N62 C121 128.3(2) . .
N61 N62 C121 121.2(2) . .
C73 N71 N72 104.6(2) . .
C73 N71 Cu2 134.13(17) . 2_665
N72 N71 Cu2 119.62(16) . 2_665
C71 N72 N71 111.1(2) . .
C71 N72 C128 128.5(2) . .
N71 N72 C128 119.80(19) . .
C83 N81 N82 105.4(2) . .
C83 N81 Cu2 129.64(17) . 2_665
N82 N81 Cu2 124.42(16) . 2_665
C81 N82 N81 110.8(2) . .
C81 N82 C128 127.5(2) . .
N81 N82 C128 120.78(19) . .
O14 Cl11 O13 109.58(14) . .
O14 Cl11 O11 109.62(15) . .
O13 Cl11 O11 109.78(14) . .
O14 Cl11 O12 109.19(14) . .
O13 Cl11 O12 109.46(14) . .
O11 Cl11 O12 109.20(13) . .
O22 Cl21 O23 110.58(15) . .
O22 Cl21 O21 110.16(16) . .
O23 Cl21 O21 109.50(14) . .
O22 Cl21 O24 108.55(14) . .
O23 Cl21 O24 108.87(13) . .
O21 Cl21 O24 109.14(14) . .
O32 Cl31 O31 110.07(15) . .
O32 Cl31 O34 109.12(17) . .
O31 Cl31 O34 108.75(15) . .
O32 Cl31 O33 110.24(15) . .
O31 Cl31 O33 108.83(12) . .
O34 Cl31 O33 109.81(13) . .
N91 C91 C92 177.3(4) . .
C91 C92 H92A 109.5 . .
C91 C92 H92B 109.5 . .
H92A C92 H92B 109.5 . .
C91 C92 H92C 109.5 . .
H92A C92 H92C 109.5 . .
H92B C92 H92C 109.5 . .
N92 C93 C94 179.8(5) . .
C93 C94 H94A 109.5 . .
C93 C94 H94B 109.5 . .
H94A C94 H94B 109.5 . .
C93 C94 H94C 109.5 . .
H94A C94 H94C 109.5 . .
H94B C94 H94C 109.5 . .

loop_
_geom_bond_atom_site_label_1
_geom_bond_atom_site_label_2
_geom_bond_distance
_geom_bond_site_symmetry_2
Cu1 N41 1.957(2) 2_666
Cu1 N21 1.965(2) .
Cu1 N11 2.080(2) .
Cu1 N31 2.084(2) 2_666
Cu1 Cl1 2.3530(3) .
Cu1 Cu1 4.7061(7) 2_666
Cl1 Cu1 2.3530(3) 2_666
C11 N12 1.346(3) .
C11 C12 1.357(4) .
C11 H11 0.9500 .
C12 C13 1.398(4) .
C12 H12 0.9500 .
C13 N11 1.327(3) .
C13 H13 0.9500 .
C21 N22 1.343(3) .
C21 C22 1.368(4) .
C21 H21 0.9500 .
C22 C23 1.390(4) .
C22 H22 0.9500 .
C23 N21 1.329(3) .
C23 H23 0.9500 .
C31 N32 1.348(3) .
C31 C32 1.357(4) .
C31 H31 0.9500 .
C32 C33 1.394(4) .
C32 H32 0.9500 .
C33 N31 1.327(4) .
C33 H33 0.9500 .
C41 N42 1.343(3) .
C41 C42 1.378(4) .
C41 H41 0.9500 .
C42 C43 1.393(4) .
C42 H42 0.9500 .
C43 N41 1.331(3) .
C43 H43 0.9500 .
C111 N12 1.443(3) .
C111 N22 1.464(3) .
C111 C112 1.514(4) .
C111 H111 1.0000 .
C112 C117 1.391(3) .
C112 C113 1.392(4) .
C113 C114 1.383(4) .
C113 H113 0.9500 .
C114 C115 1.391(4) .
C114 H114 0.9500 .
C115 C116 1.390(4) .
C115 H115 0.9500 .
C116 C117 1.385(4) .
C116 C118 1.527(3) .
C117 H117 0.9500 .
C118 N32 1.447(3) .
C118 N42 1.459(3) .
C118 H118 1.0000 .
N11 N12 1.367(3) .
N21 N22 1.360(3) .
N31 N32 1.366(3) .
N31 Cu1 2.084(2) 2_666
N41 N42 1.365(3) .
N41 Cu1 1.956(2) 2_666
Cu2 N81 1.948(2) 2_665
Cu2 N61 1.963(2) .
Cu2 N51 2.091(2) .
Cu2 N71 2.117(2) 2_665
Cu2 Cl2 2.3757(3) .
Cu2 Cu2 4.7514(6) 2_665
Cl2 Cu2 2.3757(3) 2_665
C51 N52 1.349(3) .
C51 C52 1.364(4) .
C51 H51 0.9500 .
C52 C53 1.396(4) .
C52 H52 0.9500 .
C53 N51 1.326(3) .
C53 H53 0.9500 .
C61 N62 1.344(3) .
C61 C62 1.370(4) .
C61 H61 0.9500 .
C62 C63 1.383(4) .
C62 H62 0.9500 .
C63 N61 1.330(3) .
C63 H63 0.9500 .
C71 N72 1.351(3) .
C71 C72 1.362(4) .
C71 H71 0.9500 .
C72 C73 1.391(4) .
C72 H72 0.9500 .
C73 N71 1.322(3) .
C73 H73 0.9500 .
C81 N82 1.347(3) .
C81 C82 1.371(4) .
C81 H81 0.9500 .
C82 C83 1.387(4) .
C82 H82 0.9500 .
C83 N81 1.334(3) .
C83 H83 0.9500 .
C121 N52 1.448(3) .
C121 N62 1.470(3) .
C121 C122 1.518(4) .
C121 H121 1.0000 .
C122 C127 1.384(4) .
C122 C123 1.389(4) .
C123 C124 1.385(4) .
C123 H123 0.9500 .
C124 C125 1.380(4) .
C124 H124 0.9500 .
C125 C126 1.386(4) .
C125 H125 0.9500 .
C126 C127 1.389(4) .
C126 C128 1.520(4) .
C127 H127 0.9500 .
C128 N72 1.443(3) .
C128 N82 1.460(3) .
C128 H128 1.0000 .
N51 N52 1.365(3) .
N61 N62 1.364(3) .
N71 N72 1.367(3) .
N71 Cu2 2.117(2) 2_665
N81 N82 1.361(3) .
N81 Cu2 1.949(2) 2_665
Cl11 O14 1.428(2) .
Cl11 O13 1.4286(19) .
Cl11 O11 1.433(2) .
Cl11 O12 1.448(2) .
Cl21 O22 1.429(2) .
Cl21 O23 1.429(2) .
Cl21 O21 1.432(2) .
Cl21 O24 1.442(2) .
Cl31 O32 1.420(2) .
Cl31 O31 1.429(2) .
Cl31 O34 1.436(2) .
Cl31 O33 1.441(2) .
N91 C91 1.122(4) .
C91 C92 1.463(5) .
C92 H92A 0.9800 .
C92 H92B 0.9800 .
C92 H92C 0.9800 .
N92 C93 1.125(4) .
C93 C94 1.463(5) .
C94 H94A 0.9800 .
C94 H94B 0.9800 .
C94 H94C 0.9800 .

loop_
_geom_torsion_atom_site_label_1
_geom_torsion_atom_site_label_2
_geom_torsion_atom_site_label_3
_geom_torsion_atom_site_label_4
_geom_torsion
_geom_torsion_site_symmetry_1
_geom_torsion_site_symmetry_4
N12 C11 C12 C13 0.5(3) . .
C11 C12 C13 N11 0.0(3) . .
N22 C21 C22 C23 -0.2(3) . .
C21 C22 C23 N21 -0.8(4) . .
N32 C31 C32 C33 -0.2(3) . .
C31 C32 C33 N31 -0.7(3) . .
N42 C41 C42 C43 -0.1(3) . .
C41 C42 C43 N41 0.3(3) . .
N12 C111 C112 C117 160.2(2) . .
N22 C111 C112 C117 37.0(3) . .
N12 C111 C112 C113 -20.4(3) . .
N22 C111 C112 C113 -143.6(2) . .
C117 C112 C113 C114 -1.9(3) . .
C111 C112 C113 C114 178.7(2) . .
C112 C113 C114 C115 0.5(4) . .
C113 C114 C115 C116 0.5(4) . .
C114 C115 C116 C117 -0.1(3) . .
C114 C115 C116 C118 180.0(2) . .
C115 C116 C117 C112 -1.4(3) . .
C118 C116 C117 C112 178.6(2) . .
C113 C112 C117 C116 2.3(3) . .
C111 C112 C117 C116 -178.3(2) . .
C117 C116 C118 N32 -161.1(2) . .
C115 C116 C118 N32 18.8(3) . .
C117 C116 C118 N42 -37.3(3) . .
C115 C116 C118 N42 142.7(2) . .
C12 C13 N11 N12 -0.5(3) . .
C12 C13 N11 Cu1 -159.2(2) . .
N41 Cu1 N11 C13 -46.2(3) 2_666 .
N21 Cu1 N11 C13 136.3(2) . .
N31 Cu1 N11 C13 43.5(3) 2_666 .
Cl1 Cu1 N11 C13 -136.8(2) . .
Cu1 Cu1 N11 C13 -136.8(2) 2_666 .
N41 Cu1 N11 N12 157.77(19) 2_666 .
N21 Cu1 N11 N12 -19.68(19) . .
N31 Cu1 N11 N12 -112.58(18) 2_666 .
Cl1 Cu1 N11 N12 67.1(2) . .
Cu1 Cu1 N11 N12 67.1(2) 2_666 .
C12 C11 N12 N11 -0.9(3) . .
C12 C11 N12 C111 -174.4(3) . .
C13 N11 N12 C11 0.8(3) . .
Cu1 N11 N12 C11 162.25(18) . .
C13 N11 N12 C111 175.1(2) . .
Cu1 N11 N12 C111 -23.5(3) . .
N22 C111 N12 C11 -121.2(3) . .
C112 C111 N12 C11 114.5(3) . .
N22 C111 N12 N11 65.8(3) . .
C112 C111 N12 N11 -58.6(3) . .
C22 C23 N21 N22 1.5(3) . .
C22 C23 N21 Cu1 -169.0(2) . .
N11 Cu1 N21 C23 -161.1(3) . .
N31 Cu1 N21 C23 -54.4(3) 2_666 .
Cl1 Cu1 N21 C23 73.0(3) . .
Cu1 Cu1 N21 C23 73.0(3) 2_666 .
N11 Cu1 N21 N22 30.0(2) . .
N31 Cu1 N21 N22 136.7(2) 2_666 .
Cl1 Cu1 N21 N22 -95.96(19) . .
Cu1 Cu1 N21 N22 -95.96(19) 2_666 .
C22 C21 N22 N21 1.1(3) . .
C22 C21 N22 C111 167.7(3) . .
C23 N21 N22 C21 -1.6(3) . .
Cu1 N21 N22 C21 169.61(19) . .
C23 N21 N22 C111 -168.9(2) . .
Cu1 N21 N22 C111 2.3(3) . .
N12 C111 N22 C21 139.9(3) . .
C112 C111 N22 C21 -94.8(3) . .
N12 C111 N22 N21 -54.8(3) . .
C112 C111 N22 N21 70.5(3) . .
C32 C33 N31 N32 1.2(3) . .
C32 C33 N31 Cu1 167.3(2) . 2_666
C32 C31 N32 N31 0.9(3) . .
C32 C31 N32 C118 170.8(2) . .
C33 N31 N32 C31 -1.3(3) . .
Cu1 N31 N32 C31 -169.68(17) 2_666 .
C33 N31 N32 C118 -172.3(2) . .
Cu1 N31 N32 C118 19.4(3) 2_666 .
N42 C118 N32 C31 126.7(3) . .
C116 C118 N32 C31 -108.1(3) . .
N42 C118 N32 N31 -64.2(3) . .
C116 C118 N32 N31 61.1(3) . .
C42 C43 N41 N42 -0.5(3) . .
C42 C43 N41 Cu1 179.06(19) . 2_666
C42 C41 N42 N41 -0.2(3) . .
C42 C41 N42 C118 -175.5(2) . .
C43 N41 N42 C41 0.4(3) . .
Cu1 N41 N42 C41 -179.15(18) 2_666 .
C43 N41 N42 C118 176.1(2) . .
Cu1 N41 N42 C118 -3.5(3) 2_666 .
N32 C118 N42 C41 -129.0(3) . .
C116 C118 N42 C41 106.0(3) . .
N32 C118 N42 N41 56.2(3) . .
C116 C118 N42 N41 -68.8(3) . .
N52 C51 C52 C53 0.9(3) . .
C51 C52 C53 N51 -0.2(3) . .
N62 C61 C62 C63 -0.7(3) . .
C61 C62 C63 N61 -0.4(3) . .
N72 C71 C72 C73 -0.7(3) . .
C71 C72 C73 N71 0.6(4) . .
N82 C81 C82 C83 -0.1(3) . .
C81 C82 C83 N81 0.7(3) . .
N52 C121 C122 C127 163.8(2) . .
N62 C121 C122 C127 39.8(3) . .
N52 C121 C122 C123 -17.7(3) . .
N62 C121 C122 C123 -141.6(2) . .
C127 C122 C123 C124 -0.2(3) . .
C121 C122 C123 C124 -178.8(2) . .
C122 C123 C124 C125 -1.2(3) . .
C123 C124 C125 C126 0.8(3) . .
C124 C125 C126 C127 1.1(3) . .
C124 C125 C126 C128 -178.8(2) . .
C123 C122 C127 C126 2.1(3) . .
C121 C122 C127 C126 -179.34(19) . .
C125 C126 C127 C122 -2.5(3) . .
C128 C126 C127 C122 177.38(19) . .
C125 C126 C128 N72 17.3(3) . .
C127 C126 C128 N72 -162.54(19) . .
C125 C126 C128 N82 140.7(2) . .
C127 C126 C128 N82 -39.2(3) . .
C52 C53 N51 N52 -0.6(3) . .
C52 C53 N51 Cu2 -164.59(19) . .
N81 Cu2 N51 C53 -49.0(3) 2_665 .
N61 Cu2 N51 C53 133.8(3) . .
N71 Cu2 N51 C53 40.2(3) 2_665 .
Cl2 Cu2 N51 C53 -140.1(2) . .
Cu2 Cu2 N51 C53 -140.1(2) 2_665 .
N81 Cu2 N51 N52 149.14(18) 2_665 .
N61 Cu2 N51 N52 -28.05(18) . .
N71 Cu2 N51 N52 -121.65(18) 2_665 .
Cl2 Cu2 N51 N52 58.1(2) . .
Cu2 Cu2 N51 N52 58.1(2) 2_665 .
C52 C51 N52 N51 -1.3(3) . .
C52 C51 N52 C121 -179.4(2) . .
C53 N51 N52 C51 1.2(3) . .
Cu2 N51 N52 C51 167.30(17) . .
C53 N51 N52 C121 179.4(2) . .
Cu2 N51 N52 C121 -14.4(3) . .
N62 C121 N52 C51 -120.8(3) . .
C122 C121 N52 C51 113.7(3) . .
N62 C121 N52 N51 61.3(3) . .
C122 C121 N52 N51 -64.2(3) . .
C62 C63 N61 N62 1.4(3) . .
C62 C63 N61 Cu2 -174.2(2) . .
N51 Cu2 N61 C63 -150.1(2) . .
N71 Cu2 N61 C63 -45.6(3) 2_665 .
Cl2 Cu2 N61 C63 82.5(2) . .
Cu2 Cu2 N61 C63 82.5(2) 2_665 .
N51 Cu2 N61 N62 35.03(19) . .
N71 Cu2 N61 N62 139.59(19) 2_665 .
Cl2 Cu2 N61 N62 -92.28(19) . .
Cu2 Cu2 N61 N62 -92.28(19) 2_665 .
C62 C61 N62 N61 1.6(3) . .
C62 C61 N62 C121 175.4(3) . .
C63 N61 N62 C61 -1.8(3) . .
Cu2 N61 N62 C61 174.11(19) . .
C63 N61 N62 C121 -176.2(2) . .
Cu2 N61 N62 C121 -0.3(3) . .
N52 C121 N62 C61 132.1(3) . .
C122 C121 N62 C61 -101.7(3) . .
N52 C121 N62 N61 -54.6(3) . .
C122 C121 N62 N61 71.5(3) . .
C72 C73 N71 N72 -0.1(3) . .
C72 C73 N71 Cu2 164.7(2) . 2_665
C72 C71 N72 N71 0.7(3) . .
C72 C71 N72 C128 171.9(3) . .
C73 N71 N72 C71 -0.3(3) . .
Cu2 N71 N72 C71 -167.87(17) 2_665 .
C73 N71 N72 C128 -172.4(2) . .
Cu2 N71 N72 C128 20.1(3) 2_665 .
N82 C128 N72 C71 124.7(3) . .
C126 C128 N72 C71 -110.8(3) . .
N82 C128 N72 N71 -64.8(3) . .
C126 C128 N72 N71 59.7(3) . .
C82 C83 N81 N82 -1.0(3) . .
C82 C83 N81 Cu2 171.0(2) . 2_665
C82 C81 N82 N81 -0.5(3) . .
C82 C81 N82 C128 -169.5(2) . .
C83 N81 N82 C81 0.9(3) . .
Cu2 N81 N82 C81 -171.58(18) 2_665 .
C83 N81 N82 C128 170.8(2) . .
Cu2 N81 N82 C128 -1.7(3) 2_665 .
N72 C128 N82 C81 -136.1(3) . .
C126 C128 N82 C81 99.2(3) . .
N72 C128 N82 N81 55.9(3) . .
C126 C128 N82 N81 -68.8(3) . .
